data_7212133
loop_
_publ_author_name
'Luo, Feng'
'Luo, Ming-biao'
'Liu, Yun-hai'

_publ_section_title
;
 Temperature-controlled structure diversity observed in the
 Zn(ii)-oxalate-4,4&#x2032;-bipyridine three-member system
;
_journal_issue 6
_journal_name_full CrystEngComm
_journal_page_first 1750
_journal_paper_doi 10.1039/b920320f
_journal_volume 12
_journal_year 2010
_chemical_formula_sum 'C46 H32 N8 O12 Zn3'
_chemical_formula_weight 1084.91
_chemical_name_systematic
;
?
;
_space_group_IT_number 14
_symmetry_cell_setting monoclinic
_symmetry_space_group_name_Hall '-P 2ybc'
_symmetry_space_group_name_H-M 'P 1 21/c 1'
_atom_sites_solution_hydrogens geom
_atom_sites_solution_primary direct
_atom_sites_solution_secondary difmap
_audit_creation_method SHELXL-97
_cell_angle_alpha 90.00
_cell_angle_beta 93.92(3)
_cell_angle_gamma 90.00
_cell_formula_units_Z 4
_cell_length_a 16.293(3)
_cell_length_b 15.589(3)
_cell_length_c 16.355(3)
_cell_measurement_reflns_used 22011
_cell_measurement_temperature 296(2)
_cell_measurement_theta_max 25.0
_cell_measurement_theta_min 3.01
_cell_volume 4144.3(13)
_computing_cell_refinement 'Bruker XSCANS'
_computing_data_collection 'Bruker XSCANS'
_computing_data_reduction 'Bruker SHELXTL'
_computing_molecular_graphics 'Bruker SHELXTL'
_computing_publication_material 'Bruker SHELXTL'
_computing_structure_refinement 'SHELXL-97 (Sheldrick, 1997)'
_computing_structure_solution 'SHELXS-97 (Sheldrick, 1990)'
_diffrn_ambient_temperature 296(2)
_diffrn_measured_fraction_theta_full 0.942
_diffrn_measured_fraction_theta_max 0.942
_diffrn_measurement_device_type 'Bruker P4'
_diffrn_measurement_method '\w scans'
_diffrn_radiation_monochromator graphite
_diffrn_radiation_source 'fine-focus sealed tube'
_diffrn_radiation_type MoK\a
_diffrn_radiation_wavelength 0.71073
_diffrn_reflns_av_R_equivalents 0.0910
_diffrn_reflns_av_sigmaI/netI 0.0668
_diffrn_reflns_limit_h_max 19
_diffrn_reflns_limit_h_min -19
_diffrn_reflns_limit_k_max 18
_diffrn_reflns_limit_k_min -17
_diffrn_reflns_limit_l_max 19
_diffrn_reflns_limit_l_min -19
_diffrn_reflns_number 30085
_diffrn_reflns_theta_full 25.00
_diffrn_reflns_theta_max 25.00
_diffrn_reflns_theta_min 9.30
_exptl_absorpt_coefficient_mu 1.803
_exptl_absorpt_correction_T_max 0.7994
_exptl_absorpt_correction_T_min 0.7144
_exptl_absorpt_correction_type multi-scan
_exptl_crystal_colour Colorless
_exptl_crystal_density_diffrn 1.739
_exptl_crystal_density_method 'not measured'
_exptl_crystal_description Block
_exptl_crystal_F_000 2200
_exptl_crystal_size_max 0.20
_exptl_crystal_size_mid 0.20
_exptl_crystal_size_min 0.13
_refine_diff_density_max 2.605
_refine_diff_density_min -2.104
_refine_diff_density_rms 0.174
_refine_ls_extinction_coef 0.0056(9)
_refine_ls_extinction_expression Fc^*^=kFc[1+0.001xFc^2^\l^3^/sin(2\q)]^-1/4^
_refine_ls_extinction_method SHELXL
_refine_ls_goodness_of_fit_ref 1.092
_refine_ls_hydrogen_treatment refU
_refine_ls_matrix_type full
_refine_ls_number_parameters 623
_refine_ls_number_reflns 6878
_refine_ls_number_restraints 0
_refine_ls_restrained_S_all 1.092
_refine_ls_R_factor_all 0.1341
_refine_ls_R_factor_gt 0.1072
_refine_ls_shift/su_max 0.000
_refine_ls_shift/su_mean 0.000
_refine_ls_structure_factor_coef Fsqd
_refine_ls_weighting_details 'calc w=1/[\s^2^(Fo^2^)+(0.0514P)^2^+129.1359P] where P=(Fo^2^+2Fc^2^)/3'
_refine_ls_weighting_scheme calc
_refine_ls_wR_factor_gt 0.2870
_refine_ls_wR_factor_ref 0.2994
_reflns_number_gt 4895
_reflns_number_total 6878
_reflns_threshold_expression >2sigma(I)
_cod_data_source_file b920320f.txt
_cod_data_source_block 2
_cod_depositor_comments
;
The following automatic conversions were performed:

'_symmetry_cell_setting' value 'Monoclinic' changed to 'monoclinic'
according to /home/saulius/struct/CIF-dictionaries/cif_core.dic
dictionary named 'cif_core.dic' version 2.4.2 from
2011-04-26.

'_exptl_absorpt_correction_type' value 'Multi-scan'
changed to 'multi-scan' according to
/home/saulius/struct/CIF-dictionaries/cif_core.dic dictionary named
'cif_core.dic' version 2.4.2 from
2011-04-26.

'_refine_ls_hydrogen_treatment' value 'refu' changed to
'refU' according to
/home/saulius/struct/CIF-dictionaries/cif_core.dic dictionary named
'cif_core.dic' version 2.4.2 from 2011-04-26.

Automatic conversion script
Id: cif_fix_values 1891 2012-01-12 08:04:46Z andrius 
;
_cod_original_cell_volume 4144.2(14)
_cod_original_sg_symbol_H-M P2(1)/c
_cod_database_code 7212133

loop_
_symmetry_equiv_pos_as_xyz
'x, y, z'
'-x, y+1/2, -z+1/2'
'-x, -y, -z'
'x, -y-1/2, z-1/2'

loop_
_atom_site_label
_atom_site_type_symbol
_atom_site_fract_x
_atom_site_fract_y
_atom_site_fract_z
_atom_site_U_iso_or_equiv
_atom_site_adp_type
_atom_site_occupancy
_atom_site_symmetry_multiplicity
_atom_site_calc_flag
_atom_site_refinement_flags
C1 C 0.6924(9) 0.1123(11) 0.1611(9) 0.044(3) Uani 1 1 d .
H1 H 0.7471 0.1013 0.1780 0.052 Uiso 1 1 calc R
C2 C 0.1830(7) 0.7230(7) 0.4984(7) 0.025(3) Uani 1 1 d .
C3 C 0.2542(7) 0.7232(8) 0.5684(7) 0.026(3) Uani 1 1 d .
C4 C 0.2429(9) 0.3920(8) 0.4410(7) 0.031(3) Uani 1 1 d .
C5 C 0.2229(8) 1.0571(9) 0.4536(8) 0.032(3) Uani 1 1 d .
C6 C 0.2901(9) 1.0584(8) 0.5239(8) 0.034(3) Uani 1 1 d .
C7 C 0.3104(8) 0.3919(8) 0.5065(9) 0.033(3) Uani 1 1 d .
C8 C 0.0736(9) 0.2248(10) 0.6752(8) 0.040(3) Uani 1 1 d .
C9 C 0.4363(8) 0.8889(9) 0.3188(8) 0.037(3) Uani 1 1 d .
C10 C 0.5565(8) 0.1469(9) 0.1969(8) 0.034(3) Uani 1 1 d .
C11 C -0.0173(8) 0.4620(10) 0.7747(9) 0.039(3) Uani 1 1 d .
C12 C 0.3578(9) 0.1678(11) 0.2965(8) 0.043(4) Uani 1 1 d .
H12 H 0.3021 0.1612 0.2814 0.052 Uiso 1 1 calc R
C13 C 0.1251(9) 0.5016(11) 0.7360(10) 0.050(4) Uani 1 1 d .
H13 H 0.1415 0.5104 0.7910 0.060 Uiso 1 1 calc R
C14 C 0.0450(8) 0.4734(10) 0.7127(9) 0.041(3) Uani 1 1 d .
C15 C 0.0109(8) 0.2231(10) 0.7372(8) 0.036(3) Uani 1 1 d .
C16 C 0.5378(9) 0.1574(12) 0.1134(9) 0.046(4) Uani 1 1 d .
H16 H 0.4873 0.1799 0.0941 0.055 Uiso 1 1 calc R
C17 C 0.1780(10) 0.5155(11) 0.6774(9) 0.047(4) Uani 1 1 d .
H17 H 0.2310 0.5331 0.6941 0.056 Uiso 1 1 calc R
C18 C 0.4726(10) 0.9279(11) 0.1775(9) 0.049(4) Uani 1 1 d .
H18 H 0.4174 0.9358 0.1611 0.058 Uiso 1 1 calc R
C19 C 0.5177(9) 0.2018(12) 0.3342(9) 0.048(4) Uani 1 1 d .
H19 H 0.5726 0.2138 0.3491 0.058 Uiso 1 1 calc R
C20 C 0.0044(9) 0.4276(11) 0.8521(9) 0.043(3) Uani 1 1 d .
H20 H 0.0589 0.4137 0.8666 0.052 Uiso 1 1 calc R
C21 C 0.5350(11) 0.9411(11) 0.1211(10) 0.053(4) Uani 1 1 d .
H21 H 0.5201 0.9643 0.0698 0.063 Uiso 1 1 calc R
C22 C 0.6384(9) 0.1277(11) 0.2215(9) 0.046(4) Uani 1 1 d .
H22 H 0.6561 0.1254 0.2768 0.055 Uiso 1 1 calc R
C23 C 0.4948(8) 0.1670(9) 0.2579(8) 0.035(3) Uani 1 1 d .
C24 C 0.4128(9) 0.1454(14) 0.2390(9) 0.053(4) Uani 1 1 d .
H24 H 0.3958 0.1174 0.1905 0.064 Uiso 1 1 calc R
C25 C -0.0990(9) 0.4799(10) 0.7594(9) 0.041(3) Uani 1 1 d .
H25 H -0.1175 0.5007 0.7081 0.049 Uiso 1 1 calc R
C26 C 0.4577(10) 0.2183(12) 0.3873(9) 0.049(4) Uani 1 1 d .
H26 H 0.4727 0.2447 0.4371 0.059 Uiso 1 1 calc R
C27 C 0.0258(9) 0.4612(10) 0.6305(9) 0.041(3) Uani 1 1 d .
H27 H -0.0270 0.4441 0.6122 0.049 Uiso 1 1 calc R
C28 C 0.4959(9) 0.9035(10) 0.2559(9) 0.040(3) Uani 1 1 d .
C29 C 0.3545(9) 0.8657(11) 0.2976(9) 0.047(4) Uani 1 1 d .
H29 H 0.3371 0.8542 0.2434 0.056 Uiso 1 1 calc R
C30 C 0.3008(9) 0.8601(11) 0.3577(9) 0.048(4) Uani 1 1 d .
H30 H 0.2465 0.8462 0.3422 0.057 Uiso 1 1 calc R
C31 C -0.1255(9) 0.2444(8) 0.7790(8) 0.035(3) Uani 1 1 d .
H31 H -0.1788 0.2638 0.7660 0.042 Uiso 1 1 calc R
C32 C 0.3993(10) 0.8903(13) 0.4570(10) 0.055(4) Uani 1 1 d .
H32 H 0.4159 0.8935 0.5124 0.066 Uiso 1 1 calc R
C33 C 0.4576(9) 0.9036(12) 0.4013(9) 0.049(4) Uani 1 1 d .
H33 H 0.5102 0.9220 0.4186 0.059 Uiso 1 1 calc R
C34 C -0.1534(10) 0.4680(10) 0.8167(9) 0.045(3) Uani 1 1 d .
H34 H -0.2077 0.4849 0.8048 0.054 Uiso 1 1 calc R
C35 C 0.0297(10) 0.1912(12) 0.8175(9) 0.054(4) Uani 1 1 d .
H35 H 0.0826 0.1725 0.8336 0.064 Uiso 1 1 calc R
C36 C 0.1561(9) 0.2337(13) 0.6971(9) 0.052(4) Uani 1 1 d .
H36 H 0.1738 0.2385 0.7522 0.062 Uiso 1 1 calc R
C37 C -0.0525(10) 0.4146(11) 0.9047(9) 0.048(4) Uani 1 1 d .
H37 H -0.0356 0.3911 0.9553 0.058 Uiso 1 1 calc R
C38 C 0.5800(9) 0.8893(12) 0.2753(10) 0.050(4) Uani 1 1 d .
H38 H 0.5990 0.8719 0.3276 0.060 Uiso 1 1 calc R
C39 C 0.0844(9) 0.4741(11) 0.5753(8) 0.043(3) Uani 1 1 d .
H39 H 0.0720 0.4604 0.5205 0.051 Uiso 1 1 calc R
C40 C -0.0702(9) 0.2472(12) 0.7186(9) 0.048(4) Uani 1 1 d .
H40 H -0.0872 0.2651 0.6659 0.057 Uiso 1 1 calc R
C41 C 0.0514(9) 0.2242(13) 0.5914(9) 0.048(4) Uani 1 1 d .
H41 H -0.0039 0.2233 0.5731 0.058 Uiso 1 1 calc R
C42 C -0.0300(9) 0.1886(9) 0.8700(9) 0.040(3) Uani 1 1 d .
H42 H -0.0166 0.1659 0.9218 0.048 Uiso 1 1 calc R
C43 C 0.1102(9) 0.2249(12) 0.5362(9) 0.048(4) Uani 1 1 d .
H43 H 0.0934 0.2208 0.4808 0.058 Uiso 1 1 calc R
C44 C 0.2131(9) 0.2357(13) 0.6382(9) 0.052(4) Uani 1 1 d .
H44 H 0.2686 0.2405 0.6552 0.062 Uiso 1 1 calc R
C45 C 0.6341(11) 0.9021(12) 0.2143(10) 0.052(4) Uani 1 1 d .
H45 H 0.6899 0.8960 0.2292 0.062 Uiso 1 1 calc R
C46 C 0.5961(9) 0.1335(11) 0.0585(9) 0.044(4) Uani 1 1 d .
H46 H 0.5797 0.1329 0.0029 0.053 Uiso 1 1 calc R
N1 N 0.3206(7) 0.8732(8) 0.4364(7) 0.040(3) Uani 1 1 d .
N2 N 0.6145(8) 0.9211(7) 0.1401(7) 0.040(3) Uani 1 1 d .
N3 N -0.1329(7) 0.4329(8) 0.8906(7) 0.043(3) Uani 1 1 d .
N4 N 0.1598(7) 0.5061(8) 0.5983(7) 0.035(3) Uani 1 1 d .
N5 N 0.3771(7) 0.1975(6) 0.3700(7) 0.030(2) Uani 1 1 d .
N6 N 0.6718(7) 0.1122(7) 0.0804(6) 0.034(2) Uani 1 1 d .
N7 N 0.1918(7) 0.2312(9) 0.5571(6) 0.041(3) Uani 1 1 d .
N8 N -0.1074(8) 0.2159(11) 0.8538(8) 0.056(4) Uani 1 1 d .
O1 O 0.2985(6) 0.9941(6) 0.5703(6) 0.037(2) Uani 1 1 d .
O2 O 0.1830(6) 0.9907(7) 0.4459(6) 0.040(2) Uani 1 1 d .
O3 O 0.3370(5) 1.1258(6) 0.5346(6) 0.036(2) Uani 1 1 d .
O4 O 0.2133(5) 1.1256(6) 0.4110(5) 0.034(2) Uani 1 1 d .
O5 O 0.2772(5) 0.7963(5) 0.5976(5) 0.0294(19) Uani 1 1 d .
O6 O 0.1534(5) 0.7963(6) 0.4728(5) 0.032(2) Uani 1 1 d .
O7 O 0.2843(5) 0.6533(6) 0.5868(5) 0.034(2) Uani 1 1 d .
O8 O 0.1619(5) 0.6535(6) 0.4703(5) 0.035(2) Uani 1 1 d .
O9 O 0.3302(5) 0.4636(6) 0.5449(5) 0.033(2) Uani 1 1 d .
O10 O 0.2022(5) 0.4631(6) 0.4245(5) 0.0317(19) Uani 1 1 d .
O11 O 0.3470(5) 0.3225(6) 0.5218(5) 0.032(2) Uani 1 1 d .
O12 O 0.2270(5) 0.3245(6) 0.4034(5) 0.034(2) Uani 1 1 d .
Zn1 Zn 0.28807(9) 0.22326(10) 0.45998(9) 0.0319(5) Uani 1 1 d .
Zn2 Zn 0.22279(9) 0.89477(10) 0.52708(9) 0.0317(5) Uani 1 1 d .
Zn3 Zn 0.24399(9) 0.55674(10) 0.50764(9) 0.0308(5) Uani 1 1 d .

loop_
_atom_site_aniso_label
_atom_site_aniso_U_11
_atom_site_aniso_U_22
_atom_site_aniso_U_33
_atom_site_aniso_U_23
_atom_site_aniso_U_13
_atom_site_aniso_U_12
C1 0.030(7) 0.062(10) 0.039(7) -0.004(7) 0.000(6) 0.003(7)
C2 0.026(6) 0.014(6) 0.038(6) -0.001(5) 0.021(5) 0.003(5)
C3 0.019(5) 0.035(7) 0.027(6) -0.001(5) 0.010(5) 0.001(5)
C4 0.050(8) 0.018(6) 0.027(6) -0.001(5) 0.021(6) 0.000(6)
C5 0.025(6) 0.032(7) 0.040(7) 0.006(6) 0.005(5) 0.008(6)
C6 0.050(8) 0.024(6) 0.030(6) -0.002(5) 0.021(6) -0.008(6)
C7 0.026(6) 0.028(7) 0.048(8) -0.003(6) 0.017(6) -0.004(5)
C8 0.036(7) 0.049(8) 0.034(7) -0.013(6) 0.004(6) 0.014(7)
C9 0.034(7) 0.038(8) 0.040(7) 0.006(6) 0.004(6) 0.004(6)
C10 0.033(7) 0.030(7) 0.039(7) 0.003(6) 0.005(6) 0.004(6)
C11 0.033(7) 0.044(8) 0.041(7) 0.002(6) 0.002(6) -0.010(6)
C12 0.027(7) 0.074(11) 0.027(7) -0.011(7) -0.001(5) 0.014(7)
C13 0.038(8) 0.059(10) 0.050(9) 0.000(7) -0.010(7) -0.014(7)
C14 0.033(7) 0.053(9) 0.037(7) 0.019(6) 0.003(6) -0.002(6)
C15 0.032(7) 0.050(8) 0.027(6) 0.002(6) 0.007(5) -0.008(6)
C16 0.037(8) 0.067(10) 0.034(7) 0.005(7) 0.005(6) 0.018(7)
C17 0.037(8) 0.061(10) 0.042(8) 0.004(7) 0.004(6) -0.011(7)
C18 0.046(8) 0.061(10) 0.041(8) 0.005(7) 0.010(7) -0.009(7)
C19 0.032(7) 0.074(11) 0.039(8) -0.012(7) 0.005(6) -0.001(7)
C20 0.031(7) 0.060(10) 0.038(7) 0.006(7) 0.000(6) -0.006(7)
C21 0.062(10) 0.054(10) 0.042(8) 0.010(7) 0.004(7) 0.001(8)
C22 0.040(8) 0.063(10) 0.033(7) -0.004(7) -0.002(6) 0.007(7)
C23 0.033(7) 0.042(8) 0.031(6) -0.003(6) 0.004(5) 0.005(6)
C24 0.035(8) 0.094(13) 0.031(7) -0.005(8) 0.001(6) 0.006(8)
C25 0.040(8) 0.048(9) 0.035(7) 0.010(6) -0.002(6) 0.001(7)
C26 0.045(8) 0.072(11) 0.031(7) -0.026(7) 0.001(6) 0.010(8)
C27 0.032(7) 0.047(8) 0.043(8) -0.003(7) 0.001(6) -0.001(6)
C28 0.038(7) 0.045(8) 0.040(7) -0.008(6) 0.013(6) 0.003(6)
C29 0.040(8) 0.064(10) 0.037(7) -0.012(7) 0.002(6) -0.008(7)
C30 0.036(8) 0.065(11) 0.043(8) -0.002(7) 0.002(6) -0.005(7)
C31 0.036(7) 0.032(7) 0.037(7) 0.001(6) 0.001(6) 0.004(6)
C32 0.047(9) 0.082(13) 0.036(8) 0.011(8) 0.010(7) 0.000(9)
C33 0.029(7) 0.076(11) 0.043(8) -0.009(8) 0.005(6) -0.003(7)
C34 0.048(9) 0.041(8) 0.045(8) 0.002(7) -0.002(7) 0.006(7)
C35 0.038(8) 0.084(13) 0.039(8) -0.009(8) 0.001(7) 0.014(8)
C36 0.035(8) 0.089(13) 0.032(7) -0.004(8) 0.009(6) -0.012(8)
C37 0.044(8) 0.060(10) 0.040(8) 0.013(7) -0.008(7) -0.015(7)
C38 0.035(8) 0.072(11) 0.041(8) 0.005(8) 0.000(6) 0.006(7)
C39 0.041(8) 0.060(10) 0.028(7) -0.002(6) 0.005(6) -0.007(7)
C40 0.036(8) 0.076(12) 0.032(7) -0.008(7) 0.004(6) 0.004(7)
C41 0.028(7) 0.081(11) 0.035(7) 0.010(8) 0.003(6) 0.008(7)
C42 0.041(8) 0.041(8) 0.037(7) -0.002(6) -0.002(6) 0.002(6)
C43 0.029(7) 0.078(11) 0.037(7) -0.011(8) -0.002(6) 0.007(7)
C44 0.027(7) 0.086(13) 0.041(8) 0.005(8) 0.004(6) -0.009(8)
C45 0.048(9) 0.062(10) 0.047(9) -0.014(8) 0.010(7) -0.010(8)
C46 0.038(8) 0.065(10) 0.030(7) 0.002(7) 0.007(6) -0.006(7)
N1 0.031(6) 0.049(7) 0.041(6) 0.006(5) 0.003(5) -0.005(5)
N2 0.049(7) 0.029(6) 0.043(7) -0.001(5) 0.001(5) 0.002(5)
N3 0.040(7) 0.050(7) 0.039(6) -0.003(6) 0.003(5) 0.005(6)
N4 0.029(6) 0.041(6) 0.036(6) -0.001(5) 0.009(5) 0.002(5)
N5 0.032(6) 0.021(5) 0.036(6) 0.002(4) -0.004(5) 0.006(4)
N6 0.034(6) 0.037(6) 0.032(6) 0.002(5) 0.003(5) -0.005(5)
N7 0.034(6) 0.060(8) 0.027(5) 0.003(5) 0.003(5) -0.009(6)
N8 0.041(7) 0.078(10) 0.051(8) -0.017(7) 0.015(6) -0.025(7)
O1 0.035(5) 0.040(5) 0.036(5) 0.000(4) -0.002(4) 0.004(4)
O2 0.041(5) 0.045(6) 0.034(5) -0.006(4) -0.003(4) -0.011(5)
O3 0.032(5) 0.036(5) 0.039(5) 0.017(4) -0.009(4) 0.007(4)
O4 0.035(5) 0.029(5) 0.037(5) 0.000(4) -0.007(4) -0.003(4)
O5 0.032(5) 0.026(5) 0.029(4) 0.004(3) -0.009(4) 0.002(4)
O6 0.029(5) 0.028(5) 0.039(5) -0.003(4) -0.003(4) -0.004(4)
O7 0.034(5) 0.038(5) 0.030(4) 0.006(4) 0.006(4) 0.006(4)
O8 0.031(5) 0.039(5) 0.033(5) 0.000(4) 0.002(4) 0.001(4)
O9 0.034(5) 0.029(5) 0.034(5) -0.007(4) -0.006(4) 0.003(4)
O10 0.027(4) 0.031(5) 0.035(5) -0.007(4) -0.009(4) -0.001(4)
O11 0.030(5) 0.036(5) 0.029(4) 0.004(4) -0.001(4) 0.004(4)
O12 0.027(4) 0.042(5) 0.033(5) -0.004(4) 0.004(4) -0.011(4)
Zn1 0.0291(8) 0.0342(9) 0.0325(8) -0.0019(6) 0.0034(6) 0.0001(6)
Zn2 0.0313(8) 0.0310(8) 0.0333(8) 0.0000(6) 0.0052(6) 0.0010(6)
Zn3 0.0309(8) 0.0304(8) 0.0313(8) 0.0001(6) 0.0034(6) 0.0004(6)

loop_
_atom_type_symbol
_atom_type_description
_atom_type_scat_dispersion_real
_atom_type_scat_dispersion_imag
_atom_type_scat_source
C C 0.0033 0.0016 'International Tables Vol C Tables 4.2.6.8 and 6.1.1.4'
H H 0.0000 0.0000 'International Tables Vol C Tables 4.2.6.8 and 6.1.1.4'
N N 0.0061 0.0033 'International Tables Vol C Tables 4.2.6.8 and 6.1.1.4'
O O 0.0106 0.0060 'International Tables Vol C Tables 4.2.6.8 and 6.1.1.4'
Zn Zn 0.2839 1.4301 'International Tables Vol C Tables 4.2.6.8 and 6.1.1.4'

loop_
_geom_angle_atom_site_label_1
_geom_angle_atom_site_label_2
_geom_angle_atom_site_label_3
_geom_angle
_geom_angle_site_symmetry_1
_geom_angle_site_symmetry_3
N6 C1 C22 124.9(13) . .
O8 C2 O6 124.9(12) . .
O8 C2 C3 116.9(10) . .
O6 C2 C3 118.2(10) . .
O7 C3 O5 126.6(11) . .
O7 C3 C2 116.2(11) . .
O5 C3 C2 117.1(10) . .
O12 C4 O10 122.2(12) . .
O12 C4 C7 118.6(11) . .
O10 C4 C7 119.3(11) . .
O2 C5 O4 127.3(12) . .
O2 C5 C6 115.8(11) . .
O4 C5 C6 116.8(11) . .
O1 C6 O3 121.5(13) . .
O1 C6 C5 118.9(11) . .
O3 C6 C5 119.6(11) . .
O11 C7 O9 122.9(12) . .
O11 C7 C4 117.7(11) . .
O9 C7 C4 119.4(11) . .
C36 C8 C41 116.1(13) . .
C36 C8 C15 121.9(12) . .
C41 C8 C15 121.8(12) . .
C33 C9 C29 116.9(13) . .
C33 C9 C28 121.2(13) . .
C29 C9 C28 121.8(13) . .
C16 C10 C22 116.7(12) . .
C16 C10 C23 121.2(12) . .
C22 C10 C23 121.5(12) . .
C25 C11 C20 115.3(12) . .
C25 C11 C14 123.3(12) . .
C20 C11 C14 121.3(12) . .
N5 C12 C24 126.0(13) . .
C17 C13 C14 118.9(14) . .
C27 C14 C13 117.1(13) . .
C27 C14 C11 121.9(12) . .
C13 C14 C11 121.0(13) . .
C40 C15 C35 116.1(12) . .
C40 C15 C8 122.2(12) . .
C35 C15 C8 121.5(13) . .
C10 C16 C46 119.1(13) . .
N4 C17 C13 124.7(14) . .
C28 C18 C21 118.8(15) . .
C26 C19 C23 118.8(14) . .
C37 C20 C11 120.2(14) . .
N2 C21 C18 122.0(14) . .
C1 C22 C10 118.1(13) . .
C19 C23 C24 119.3(12) . .
C19 C23 C10 122.0(12) . .
C24 C23 C10 118.6(12) . .
C12 C24 C23 116.3(14) . .
C34 C25 C11 121.6(13) . .
N5 C26 C19 122.7(13) . .
C14 C27 C39 120.0(13) . .
C18 C28 C38 117.4(13) . .
C18 C28 C9 122.8(14) . .
C38 C28 C9 119.7(13) . .
C30 C29 C9 119.0(13) . .
N1 C30 C29 124.6(14) . .
N8 C31 C40 124.0(13) . .
N1 C32 C33 124.1(15) . .
C32 C33 C9 118.7(14) . .
C25 C34 N3 123.0(14) . .
C42 C35 C15 118.9(14) . .
C8 C36 C44 120.8(14) . .
C20 C37 N3 125.1(14) . .
C45 C38 C28 118.2(15) . .
N4 C39 C27 122.0(13) . .
C31 C40 C15 119.4(13) . .
C43 C41 C8 120.4(13) . .
N8 C42 C35 125.2(14) . .
N7 C43 C41 123.8(13) . .
N7 C44 C36 122.8(13) . .
N2 C45 C38 126.0(16) . .
N6 C46 C16 124.2(13) . .
C30 N1 C32 116.3(12) . .
C30 N1 Zn2 121.5(10) . .
C32 N1 Zn2 120.8(10) . .
C45 N2 C21 116.8(14) . .
C37 N3 C34 114.7(13) . .
C37 N3 Zn2 122.3(10) . 2_546
C34 N3 Zn2 122.5(10) . 2_546
C17 N4 C39 116.9(12) . .
C17 N4 Zn3 120.5(9) . .
C39 N4 Zn3 122.2(9) . .
C12 N5 C26 116.3(11) . .
C12 N5 Zn1 124.0(9) . .
C26 N5 Zn1 119.5(8) . .
C46 N6 C1 116.0(12) . .
C46 N6 Zn3 122.3(9) . 2_645
C1 N6 Zn3 120.8(9) . 2_645
C44 N7 C43 115.8(12) . .
C44 N7 Zn1 122.4(9) . .
C43 N7 Zn1 121.5(9) . .
C31 N8 C42 116.1(13) . .
C6 O1 Zn2 110.6(8) . .
C5 O2 Zn2 113.8(8) . .
C6 O3 Zn1 108.3(8) . 1_565
C5 O4 Zn1 110.8(8) . 1_565
C3 O5 Zn2 110.2(7) . .
C2 O6 Zn2 109.5(7) . .
C3 O7 Zn3 112.9(8) . .
C2 O8 Zn3 112.0(8) . .
C7 O9 Zn3 108.4(8) . .
C4 O10 Zn3 108.8(7) . .
C7 O11 Zn1 110.7(8) . .
C4 O12 Zn1 110.6(8) . .
O11 Zn1 O12 80.7(3) . .
O11 Zn1 O3 96.6(4) . 1_545
O12 Zn1 O3 169.7(4) . 1_545
O11 Zn1 O4 170.5(4) . 1_545
O12 Zn1 O4 97.9(3) . 1_545
O3 Zn1 O4 83.2(4) 1_545 1_545
O11 Zn1 N5 99.3(4) . .
O12 Zn1 N5 99.3(4) . .
O3 Zn1 N5 90.9(4) 1_545 .
O4 Zn1 N5 90.2(4) 1_545 .
O11 Zn1 N7 86.4(4) . .
O12 Zn1 N7 86.5(4) . .
O3 Zn1 N7 83.5(4) 1_545 .
O4 Zn1 N7 84.1(4) 1_545 .
N5 Zn1 N7 172.4(4) . .
O6 Zn2 O1 174.0(4) . .
O6 Zn2 O2 97.0(4) . .
O1 Zn2 O2 80.4(4) . .
O6 Zn2 O5 83.7(3) . .
O1 Zn2 O5 98.1(4) . .
O2 Zn2 O5 171.5(4) . .
O6 Zn2 N3 95.7(4) . 2_556
O1 Zn2 N3 89.7(4) . 2_556
O2 Zn2 N3 90.3(4) . 2_556
O5 Zn2 N3 98.1(4) . 2_556
O6 Zn2 N1 89.8(4) . .
O1 Zn2 N1 84.6(4) . .
O2 Zn2 N1 83.8(4) . .
O5 Zn2 N1 87.8(4) . .
N3 Zn2 N1 172.4(5) 2_556 .
O7 Zn3 O10 177.8(4) . .
O7 Zn3 O8 80.0(4) . .
O10 Zn3 O8 98.1(4) . .
O7 Zn3 O9 98.4(3) . .
O10 Zn3 O9 83.5(3) . .
O8 Zn3 O9 177.6(4) . .
O7 Zn3 N6 86.5(4) . 2_655
O10 Zn3 N6 92.2(4) . 2_655
O8 Zn3 N6 86.6(4) . 2_655
O9 Zn3 N6 91.5(4) . 2_655
O7 Zn3 N4 91.4(4) . .
O10 Zn3 N4 89.8(4) . .
O8 Zn3 N4 92.3(4) . .
O9 Zn3 N4 89.5(4) . .
N6 Zn3 N4 177.8(4) 2_655 .

loop_
_geom_bond_atom_site_label_1
_geom_bond_atom_site_label_2
_geom_bond_distance
_geom_bond_site_symmetry_2
C1 N6 1.341(18) .
C1 C22 1.39(2) .
C2 O8 1.218(15) .
C2 O6 1.299(15) .
C2 C3 1.573(18) .
C3 O7 1.224(16) .
C3 O5 1.281(15) .
C4 O12 1.236(15) .
C4 O10 1.310(15) .
C4 C7 1.48(2) .
C5 O2 1.224(17) .
C5 O4 1.279(16) .
C5 C6 1.53(2) .
C6 O1 1.260(16) .
C6 O3 1.303(16) .
C7 O11 1.253(16) .
C7 O9 1.310(16) .
C8 C36 1.37(2) .
C8 C41 1.39(2) .
C8 C15 1.487(18) .
C9 C33 1.39(2) .
C9 C29 1.40(2) .
C9 C28 1.479(19) .
C10 C16 1.39(2) .
C10 C22 1.40(2) .
C10 C23 1.497(18) .
C11 C25 1.37(2) .
C11 C20 1.40(2) .
C11 C14 1.494(19) .
C12 N5 1.305(17) .
C12 C24 1.39(2) .
C13 C17 1.35(2) .
C13 C14 1.40(2) .
C14 C27 1.37(2) .
C15 C40 1.39(2) .
C15 C35 1.42(2) .
C16 C46 1.40(2) .
C17 N4 1.315(19) .
C18 C28 1.37(2) .
C18 C21 1.43(2) .
C19 C26 1.38(2) .
C19 C23 1.39(2) .
C20 C37 1.32(2) .
C21 N2 1.35(2) .
C23 C24 1.39(2) .
C25 C34 1.35(2) .
C26 N5 1.363(19) .
C27 C39 1.37(2) .
C28 C38 1.40(2) .
C29 C30 1.36(2) .
C30 N1 1.322(19) .
C31 N8 1.32(2) .
C31 C40 1.38(2) .
C32 N1 1.33(2) .
C32 C33 1.38(2) .
C34 N3 1.35(2) .
C35 C42 1.34(2) .
C36 C44 1.38(2) .
C37 N3 1.34(2) .
C38 C45 1.39(2) .
C39 N4 1.355(19) .
C41 C43 1.36(2) .
C42 N8 1.34(2) .
C43 N7 1.353(18) .
C44 N7 1.350(19) .
C45 N2 1.27(2) .
C46 N6 1.304(19) .
N1 Zn2 2.275(12) .
N3 Zn2 2.140(12) 2_546
N4 Zn3 2.231(11) .
N5 Zn1 2.173(11) .
N6 Zn3 2.230(11) 2_645
N7 Zn1 2.312(11) .
O1 Zn2 2.073(10) .
O2 Zn2 2.073(10) .
O3 Zn1 2.073(8) 1_565
O4 Zn1 2.076(9) 1_565
O5 Zn2 2.082(8) .
O6 Zn2 2.070(9) .
O7 Zn3 2.064(10) .
O8 Zn3 2.081(9) .
O9 Zn3 2.082(9) .
O10 Zn3 2.077(8) .
O11 Zn1 2.051(9) .
O12 Zn1 2.052(10) .
Zn1 O3 2.073(8) 1_545
Zn1 O4 2.076(9) 1_545
Zn2 N3 2.140(12) 2_556
Zn3 N6 2.230(11) 2_655

loop_
_geom_torsion_atom_site_label_1
_geom_torsion_atom_site_label_2
_geom_torsion_atom_site_label_3
_geom_torsion_atom_site_label_4
_geom_torsion
_geom_torsion_site_symmetry_4
O8 C2 C3 O7 2.4(15) .
O6 C2 C3 O7 -175.0(10) .
O8 C2 C3 O5 179.3(10) .
O6 C2 C3 O5 1.9(14) .
O2 C5 C6 O1 -2.4(17) .
O4 C5 C6 O1 176.1(11) .
O2 C5 C6 O3 177.9(11) .
O4 C5 C6 O3 -3.7(17) .
O12 C4 C7 O11 -1.6(16) .
O10 C4 C7 O11 178.6(10) .
O12 C4 C7 O9 177.4(10) .
O10 C4 C7 O9 -2.4(16) .
C17 C13 C14 C27 0(2) .
C17 C13 C14 C11 -176.3(15) .
C25 C11 C14 C27 -33(2) .
C20 C11 C14 C27 143.8(16) .
C25 C11 C14 C13 143.9(16) .
C20 C11 C14 C13 -40(2) .
C36 C8 C15 C40 154.4(18) .
C41 C8 C15 C40 -20(2) .
C36 C8 C15 C35 -30(2) .
C41 C8 C15 C35 155.3(17) .
C22 C10 C16 C46 11(2) .
C23 C10 C16 C46 -176.8(15) .
C14 C13 C17 N4 1(3) .
C25 C11 C20 C37 0(2) .
C14 C11 C20 C37 -177.0(15) .
C28 C18 C21 N2 8(3) .
N6 C1 C22 C10 -2(3) .
C16 C10 C22 C1 -6(2) .
C23 C10 C22 C1 -178.1(14) .
C26 C19 C23 C24 -4(2) .
C26 C19 C23 C10 -179.7(15) .
C16 C10 C23 C19 -144.5(17) .
C22 C10 C23 C19 27(2) .
C16 C10 C23 C24 39(2) .
C22 C10 C23 C24 -149.3(16) .
N5 C12 C24 C23 -9(3) .
C19 C23 C24 C12 6(2) .
C10 C23 C24 C12 -178.1(15) .
C20 C11 C25 C34 3(2) .
C14 C11 C25 C34 179.4(15) .
C23 C19 C26 N5 4(3) .
C13 C14 C27 C39 2(2) .
C11 C14 C27 C39 178.6(15) .
C21 C18 C28 C38 -3(2) .
C21 C18 C28 C9 179.6(15) .
C33 C9 C28 C18 -149.6(17) .
C29 C9 C28 C18 26(2) .
C33 C9 C28 C38 33(2) .
C29 C9 C28 C38 -152.0(16) .
C33 C9 C29 C30 1(2) .
C28 C9 C29 C30 -174.5(15) .
C9 C29 C30 N1 -2(3) .
N1 C32 C33 C9 -8(3) .
C29 C9 C33 C32 3(2) .
C28 C9 C33 C32 178.9(16) .
C11 C25 C34 N3 -5(2) .
C40 C15 C35 C42 -2(2) .
C8 C15 C35 C42 -177.7(15) .
C41 C8 C36 C44 -4(3) .
C15 C8 C36 C44 -179.5(17) .
C11 C20 C37 N3 -1(3) .
C18 C28 C38 C45 1(2) .
C9 C28 C38 C45 178.7(15) .
C14 C27 C39 N4 -6(2) .
N8 C31 C40 C15 -3(2) .
C35 C15 C40 C31 4(2) .
C8 C15 C40 C31 -179.9(14) .
C36 C8 C41 C43 6(3) .
C15 C8 C41 C43 -179.4(17) .
C15 C35 C42 N8 -2(3) .
C8 C41 C43 N7 -4(3) .
C8 C36 C44 N7 2(3) .
C28 C38 C45 N2 -4(3) .
C10 C16 C46 N6 -9(3) .
C29 C30 N1 C32 -2(3) .
C29 C30 N1 Zn2 164.7(14) .
C33 C32 N1 C30 7(3) .
C33 C32 N1 Zn2 -160.0(15) .
C38 C45 N2 C21 9(2) .
C18 C21 N2 C45 -10(2) .
C20 C37 N3 C34 -1(2) .
C20 C37 N3 Zn2 171.8(14) 2_546
C25 C34 N3 C37 3(2) .
C25 C34 N3 Zn2 -169.3(12) 2_546
C13 C17 N4 C39 -5(2) .
C13 C17 N4 Zn3 167.4(14) .
C27 C39 N4 C17 7(2) .
C27 C39 N4 Zn3 -164.9(12) .
C24 C12 N5 C26 9(2) .
C24 C12 N5 Zn1 -175.7(14) .
C19 C26 N5 C12 -6(2) .
C19 C26 N5 Zn1 178.3(14) .
C16 C46 N6 C1 1(2) .
C16 C46 N6 Zn3 170.9(13) 2_645
C22 C1 N6 C46 4(2) .
C22 C1 N6 Zn3 -165.3(13) 2_645
C36 C44 N7 C43 0(3) .
C36 C44 N7 Zn1 -174.8(15) .
C41 C43 N7 C44 1(3) .
C41 C43 N7 Zn1 176.1(15) .
C40 C31 N8 C42 0(2) .
C35 C42 N8 C31 3(2) .
O3 C6 O1 Zn2 -173.6(9) .
C5 C6 O1 Zn2 6.6(13) .
O4 C5 O2 Zn2 178.3(10) .
C6 C5 O2 Zn2 -3.4(14) .
O1 C6 O3 Zn1 -169.4(10) 1_565
C5 C6 O3 Zn1 10.4(13) 1_565
O2 C5 O4 Zn1 172.8(11) 1_565
C6 C5 O4 Zn1 -5.4(13) 1_565
O7 C3 O5 Zn2 167.4(10) .
C2 C3 O5 Zn2 -9.2(11) .
O8 C2 O6 Zn2 -170.6(9) .
C3 C2 O6 Zn2 6.5(11) .
O5 C3 O7 Zn3 -167.9(9) .
C2 C3 O7 Zn3 8.7(12) .
O6 C2 O8 Zn3 165.3(9) .
C3 C2 O8 Zn3 -11.9(11) .
O11 C7 O9 Zn3 -173.7(9) .
C4 C7 O9 Zn3 7.4(12) .
O12 C4 O10 Zn3 176.0(9) .
C7 C4 O10 Zn3 -4.2(12) .
O9 C7 O11 Zn1 172.4(9) .
C4 C7 O11 Zn1 -8.6(13) .
O10 C4 O12 Zn1 -169.4(9) .
C7 C4 O12 Zn1 10.8(12) .
C7 O11 Zn1 O12 10.8(8) .
C7 O11 Zn1 O3 -159.1(8) 1_545
C7 O11 Zn1 O4 -71(2) 1_545
C7 O11 Zn1 N5 108.9(8) .
C7 O11 Zn1 N7 -76.2(8) .
C4 O12 Zn1 O11 -11.7(8) .
C4 O12 Zn1 O3 64(2) 1_545
C4 O12 Zn1 O4 158.8(8) 1_545
C4 O12 Zn1 N5 -109.7(8) .
C4 O12 Zn1 N7 75.3(8) .
C12 N5 Zn1 O11 -149.6(12) .
C26 N5 Zn1 O11 25.7(12) .
C12 N5 Zn1 O12 -67.6(12) .
C26 N5 Zn1 O12 107.7(11) .
C12 N5 Zn1 O3 113.6(12) 1_545
C26 N5 Zn1 O3 -71.1(11) 1_545
C12 N5 Zn1 O4 30.4(12) 1_545
C26 N5 Zn1 O4 -154.3(11) 1_545
C12 N5 Zn1 N7 72(3) .
C26 N5 Zn1 N7 -113(3) .
C44 N7 Zn1 O11 -47.3(13) .
C43 N7 Zn1 O11 137.9(13) .
C44 N7 Zn1 O12 -128.1(14) .
C43 N7 Zn1 O12 57.0(13) .
C44 N7 Zn1 O3 49.8(13) 1_545
C43 N7 Zn1 O3 -125.1(14) 1_545
C44 N7 Zn1 O4 133.6(14) 1_545
C43 N7 Zn1 O4 -41.3(13) 1_545
C44 N7 Zn1 N5 92(3) .
C43 N7 Zn1 N5 -83(3) .
C2 O6 Zn2 O1 99(4) .
C2 O6 Zn2 O2 162.7(7) .
C2 O6 Zn2 O5 -8.8(7) .
C2 O6 Zn2 N3 -106.3(8) 2_556
C2 O6 Zn2 N1 79.0(8) .
C6 O1 Zn2 O6 58(4) .
C6 O1 Zn2 O2 -6.3(8) .
C6 O1 Zn2 O5 165.2(8) .
C6 O1 Zn2 N3 -96.7(9) 2_556
C6 O1 Zn2 N1 78.3(9) .
C5 O2 Zn2 O6 -169.3(9) .
C5 O2 Zn2 O1 5.3(9) .
C5 O2 Zn2 O5 -75(3) .
C5 O2 Zn2 N3 95.0(9) 2_556
C5 O2 Zn2 N1 -80.2(9) .
C3 O5 Zn2 O6 10.0(7) .
C3 O5 Zn2 O1 -164.3(7) .
C3 O5 Zn2 O2 -85(3) .
C3 O5 Zn2 N3 104.8(8) 2_556
C3 O5 Zn2 N1 -80.1(8) .
C30 N1 Zn2 O6 43.3(13) .
C32 N1 Zn2 O6 -150.5(13) .
C30 N1 Zn2 O1 -134.6(13) .
C32 N1 Zn2 O1 31.6(13) .
C30 N1 Zn2 O2 -53.7(12) .
C32 N1 Zn2 O2 112.4(13) .
C30 N1 Zn2 O5 127.1(13) .
C32 N1 Zn2 O5 -66.8(13) .
C30 N1 Zn2 N3 -93(4) 2_556
C32 N1 Zn2 N3 73(4) 2_556
C3 O7 Zn3 O10 21(9) .
C3 O7 Zn3 O8 -11.4(8) .
C3 O7 Zn3 O9 166.8(8) .
C3 O7 Zn3 N6 75.8(8) 2_655
C3 O7 Zn3 N4 -103.4(8) .
C4 O10 Zn3 O7 152(9) .
C4 O10 Zn3 O8 -175.6(7) .
C4 O10 Zn3 O9 6.2(7) .
C4 O10 Zn3 N6 97.5(8) 2_655
C4 O10 Zn3 N4 -83.4(8) .
C2 O8 Zn3 O7 12.6(8) .
C2 O8 Zn3 O10 -166.1(8) .
C2 O8 Zn3 O9 -35(9) .
C2 O8 Zn3 N6 -74.4(8) 2_655
C2 O8 Zn3 N4 103.7(8) .
C7 O9 Zn3 O7 174.0(7) .
C7 O9 Zn3 O10 -7.3(8) .
C7 O9 Zn3 O8 -139(8) .
C7 O9 Zn3 N6 -99.4(8) 2_655
C7 O9 Zn3 N4 82.6(8) .
C17 N4 Zn3 O7 -29.3(12) .
C39 N4 Zn3 O7 142.7(11) .
C17 N4 Zn3 O10 152.5(12) .
C39 N4 Zn3 O10 -35.4(11) .
C17 N4 Zn3 O8 -109.3(12) .
C39 N4 Zn3 O8 62.7(11) .
C17 N4 Zn3 O9 69.1(12) .
C39 N4 Zn3 O9 -118.9(11) .
C17 N4 Zn3 N6 -50(11) 2_655
C39 N4 Zn3 N6 122(11) 2_655
